data_2013108
loop_
_publ_author_name
'Avasthi, Kamlakar'
'Farooq, Sheikh M.'
'Tewari, Ashish K.'
'Sharon, Ashoke'
'Maulik, Prakas R.'

_publ_section_title
;
 Intermolecular stacking in pyrazolo[3,4-<i>d</i>]pyrimidine-based
 pentamethylene-linked flexible molecules
;
_journal_issue 1
_journal_name_full 'Acta Crystallographica Section C'
_journal_page_first o42
_journal_page_last o45
_journal_paper_doi 10.1107/S0108270102020681
_journal_volume 59
_journal_year 2003
_chemical_formula_moiety 'C22 H29 N9 S3'
_chemical_formula_sum 'C22 H29 N9 S3'
_chemical_formula_weight 515.72
_chemical_melting_point .421E-305
_chemical_name_common Pyrazolo[3,4-d]pyrimidine
_chemical_name_systematic
;
1-{5-[4,6-bis(methylsulfanyl)-2H-pyrazolo[3,4-d]pyrimidin-2-yl]pentyl}-
6-methylsulfanyl-4-(pyrrolidin-1-yl)-1H-pyrazolo[3,4-d]pyrimidine
;
_space_group_IT_number 2
_symmetry_cell_setting triclinic
_symmetry_space_group_name_Hall '-P 1'
_symmetry_space_group_name_H-M 'P -1'
_atom_sites_solution_hydrogens geom
_atom_sites_solution_primary direct
_atom_sites_solution_secondary difmap
_cell_angle_alpha 70.563(7)
_cell_angle_beta 70.092(8)
_cell_angle_gamma 73.452(7)
_cell_formula_units_Z 2
_cell_length_a 10.1195(8)
_cell_length_b 11.8650(10)
_cell_length_c 12.2710(10)
_cell_measurement_reflns_used 39
_cell_measurement_temperature 293(2)
_cell_measurement_theta_max 12.5
_cell_measurement_theta_min 4.86
_cell_volume 1281.7(2)
_computing_cell_refinement XSCANS
_computing_data_collection 'XSCANS (Siemens, 1996)'
_computing_data_reduction XSCANS
_computing_molecular_graphics SHELXTL
_computing_publication_material SHELXTL
_computing_structure_refinement SHELXTL
_computing_structure_solution 'SHELXTL (Bruker, 1997)'
_diffrn_ambient_temperature 293(2)
_diffrn_measured_fraction_theta_full 0.988
_diffrn_measured_fraction_theta_max 0.988
_diffrn_measurement_device_type 'Bruker P4'
_diffrn_measurement_method \q/2\q
_diffrn_radiation_monochromator graphite
_diffrn_radiation_source 'fine-focus sealed tube'
_diffrn_radiation_type MoK\a
_diffrn_radiation_wavelength 0.71073
_diffrn_reflns_av_R_equivalents 0.018
_diffrn_reflns_av_sigmaI/netI 0.029
_diffrn_reflns_limit_h_max 12
_diffrn_reflns_limit_h_min -1
_diffrn_reflns_limit_k_max 14
_diffrn_reflns_limit_k_min -13
_diffrn_reflns_limit_l_max 15
_diffrn_reflns_limit_l_min -14
_diffrn_reflns_number 5878
_diffrn_reflns_theta_full 26.00
_diffrn_reflns_theta_max 26.00
_diffrn_reflns_theta_min 1.83
_diffrn_standards_decay_% none
_diffrn_standards_interval_count 97
_diffrn_standards_interval_time 60
_diffrn_standards_number 3
_exptl_absorpt_coefficient_mu 0.319
_exptl_absorpt_correction_type none
_exptl_crystal_colour colourless
_exptl_crystal_density_diffrn 1.336
_exptl_crystal_density_meas ?
_exptl_crystal_density_method 'not measured'
_exptl_crystal_description block
_exptl_crystal_F_000 544
_exptl_crystal_size_max 0.44
_exptl_crystal_size_mid 0.30
_exptl_crystal_size_min 0.22
_refine_diff_density_max 0.38
_refine_diff_density_min -0.34
_refine_ls_extinction_method none
_refine_ls_goodness_of_fit_ref 1.031
_refine_ls_hydrogen_treatment constr
_refine_ls_matrix_type full
_refine_ls_number_parameters 310
_refine_ls_number_reflns 4980
_refine_ls_number_restraints 0
_refine_ls_restrained_S_all 1.031
_refine_ls_R_factor_all 0.057
_refine_ls_R_factor_gt 0.042
_refine_ls_shift/su_max <0.001
_refine_ls_shift/su_mean 0.000
_refine_ls_structure_factor_coef Fsqd
_refine_ls_weighting_details 'calc w = 1/[\s^2^(Fo^2^)+(0.0519P)^2^+0.4512P] where P=(Fo^2^+2Fc^2^)/3'
_refine_ls_weighting_scheme calc
_refine_ls_wR_factor_gt 0.108
_refine_ls_wR_factor_ref 0.119
_reflns_number_gt 3921
_reflns_number_total 4980
_reflns_threshold_expression I>2\s(I)
_cod_data_source_file bm1510.cif
_cod_data_source_block II
_cod_depositor_comments
;
The following automatic conversions were performed:
'_symmetry_cell_setting' value 'Triclinic' changed to 'triclinic'
according to '/home/saulius/struct/CIF-dictionaries/cif_core.dic'
dictionary named 'cif_core.dic' version 2.4.1 from 2010-06-29.

Automatic conversion script
Id: cif_fix_enum 1527 2010-12-29 10:47:43Z saulius 

The following automatic conversions were performed:

'_symmetry_cell_setting' value 'Triclinic' changed to 'triclinic'
according to /home/saulius/struct/CIF-dictionaries/cif_core.dic
dictionary named 'cif_core.dic' version 2.4.1 from 2010-06-29.

Automatic conversion script
Id: cif_fix_values 1715 2011-07-08 13:25:40Z adriana 

The following automatic conversions were performed:

'_exptl_crystal_density_meas' value 'not measured' was changed to '?'
- the value is perceived as not measured.

Automatic conversion script
Id: cif_fix_values 3008 2015-01-20 13:52:24Z robertas 
;
_cod_database_code 2013108
_cod_database_fobs_code 2013108

loop_
_symmetry_equiv_pos_as_xyz
'x, y, z'
'-x, -y, -z'

loop_
_atom_site_label
_atom_site_fract_x
_atom_site_fract_y
_atom_site_fract_z
_atom_site_U_iso_or_equiv
_atom_site_adp_type
_atom_site_calc_flag
_atom_site_refinement_flags
_atom_site_occupancy
_atom_site_disorder_assembly
_atom_site_disorder_group
_atom_site_type_symbol
S1 1.18627(7) 0.02545(6) 0.22455(6) 0.06775(19) Uani d . 1 . . S
S2 0.16158(6) 0.59877(7) 0.56461(6) 0.0679(2) Uani d . 1 . . S
S3 0.60172(7) 0.60176(6) 0.69669(5) 0.06484(19) Uani d . 1 . . S
N1 0.85463(19) 0.29772(17) -0.02980(16) 0.0566(4) Uani d . 1 . . N
N2 0.8494(2) 0.3126(2) -0.14374(18) 0.0677(5) Uani d . 1 . . N
C3 0.9591(3) 0.2345(2) -0.1880(2) 0.0626(6) Uani d . 1 . . C
H3 0.9815 0.2252 -0.2650 0.075 Uiso calc R 1 . . H
C3A 1.0386(2) 0.16631(19) -0.10465(18) 0.0493(5) Uani d . 1 . . C
C4 1.1624(2) 0.07312(18) -0.09477(19) 0.0492(5) Uani d . 1 . . C
N5 1.20050(19) 0.03564(15) 0.00867(16) 0.0516(4) Uani d . 1 . . N
C6 1.1194(2) 0.08781(18) 0.09716(19) 0.0494(5) Uani d . 1 . . C
N7 1.00264(18) 0.17427(16) 0.10119(15) 0.0510(4) Uani d . 1 . . N
C7A 0.9674(2) 0.21054(19) -0.00398(18) 0.0484(5) Uani d . 1 . . C
C8 0.7487(2) 0.3724(2) 0.0439(2) 0.0596(6) Uani d . 1 . . C
H8A 0.7610 0.3435 0.1243 0.071 Uiso calc R 1 . . H
H8B 0.6540 0.3638 0.0494 0.071 Uiso calc R 1 . . H
C9 0.7583(3) 0.5049(2) -0.0044(2) 0.0636(6) Uani d . 1 . . C
H9A 0.7624 0.5308 -0.0891 0.076 Uiso calc R 1 . . H
H9B 0.8458 0.5159 0.0034 0.076 Uiso calc R 1 . . H
C10 0.6301(3) 0.5836(2) 0.0625(2) 0.0587(5) Uani d . 1 . . C
H10A 0.5437 0.5767 0.0496 0.070 Uiso calc R 1 . . H
H10B 0.6218 0.5528 0.1479 0.070 Uiso calc R 1 . . H
C11 0.6407(3) 0.7155(2) 0.0237(2) 0.0674(6) Uani d . 1 . . C
H11A 0.6528 0.7452 -0.0623 0.081 Uiso calc R 1 . . H
H11B 0.7255 0.7224 0.0393 0.081 Uiso calc R 1 . . H
C12 0.5120(3) 0.7959(2) 0.0858(2) 0.0614(6) Uani d . 1 . . C
H12A 0.5273 0.8791 0.0573 0.074 Uiso calc R 1 . . H
H12B 0.4281 0.7947 0.0653 0.074 Uiso calc R 1 . . H
N13 1.2428(2) 0.02022(16) -0.18237(16) 0.0552(4) Uani d . 1 . . N
C14 1.2164(3) 0.0507(2) -0.2987(2) 0.0667(6) Uani d . 1 . . C
H14A 1.2272 0.1336 -0.3434 0.080 Uiso calc R 1 . . H
H14B 1.1214 0.0409 -0.2907 0.080 Uiso calc R 1 . . H
C15 1.3319(4) -0.0414(3) -0.3587(3) 0.0991(10) Uani d . 1 . . C
H15A 1.2992 -0.1168 -0.3392 0.119 Uiso calc R 1 . . H
H15B 1.3592 -0.0091 -0.4453 0.119 Uiso calc R 1 . . H
C16 1.4544(4) -0.0610(3) -0.3079(3) 0.0953(10) Uani d . 1 . . C
H16A 1.5076 0.0046 -0.3481 0.114 Uiso calc R 1 . . H
H16B 1.5191 -0.1378 -0.3150 0.114 Uiso calc R 1 . . H
C17 1.3810(3) -0.0620(2) -0.1779(2) 0.0691(7) Uani d . 1 . . C
H17A 1.3679 -0.1434 -0.1293 0.083 Uiso calc R 1 . . H
H17B 1.4355 -0.0321 -0.1456 0.083 Uiso calc R 1 . . H
C18 1.0701(4) 0.1167(3) 0.3233(3) 0.0889(9) Uani d . 1 . . C
H18A 1.0764 0.2007 0.2853 0.133 Uiso calc R 1 . . H
H18B 1.0982 0.0911 0.3964 0.133 Uiso calc R 1 . . H
H18C 0.9732 0.1072 0.3411 0.133 Uiso calc R 1 . . H
N1' 0.5874(2) 0.75833(17) 0.26537(17) 0.0562(4) Uani d . 1 . . N
N2' 0.48609(19) 0.75607(15) 0.21614(16) 0.0523(4) Uani d . 1 . . N
C3' 0.3732(2) 0.71212(19) 0.2958(2) 0.0523(5) Uani d . 1 . . C
H3' 0.2939 0.7030 0.2799 0.063 Uiso calc R 1 . . H
C3'A 0.3978(2) 0.68271(17) 0.40750(19) 0.0464(4) Uani d . 1 . . C
C4' 0.3308(2) 0.63228(18) 0.5291(2) 0.0486(5) Uani d . 1 . . C
N5' 0.39478(17) 0.61134(15) 0.61292(16) 0.0508(4) Uani d . 1 . . N
C6' 0.5269(2) 0.64238(18) 0.57572(19) 0.0489(5) Uani d . 1 . . C
C7'A 0.5325(2) 0.71265(17) 0.38228(19) 0.0475(5) Uani d . 1 . . C
N7' 0.59894(19) 0.69349(16) 0.46833(16) 0.0530(4) Uani d . 1 . . N
C19 0.1303(3) 0.5208(3) 0.7209(3) 0.0829(8) Uani d . 1 . . C
H19A 0.2090 0.4544 0.7327 0.124 Uiso calc R 1 . . H
H19B 0.0434 0.4900 0.7480 0.124 Uiso calc R 1 . . H
H19C 0.1219 0.5763 0.7658 0.124 Uiso calc R 1 . . H
C20 0.7739(3) 0.6421(3) 0.6226(3) 0.0867(9) Uani d . 1 . . C
H20A 0.8269 0.5947 0.5659 0.130 Uiso calc R 1 . . H
H20B 0.8250 0.6260 0.6809 0.130 Uiso calc R 1 . . H
H20C 0.7622 0.7271 0.5812 0.130 Uiso calc R 1 . . H

loop_
_atom_site_aniso_label
_atom_site_aniso_U_11
_atom_site_aniso_U_22
_atom_site_aniso_U_33
_atom_site_aniso_U_12
_atom_site_aniso_U_13
_atom_site_aniso_U_23
S1 0.0764(4) 0.0638(4) 0.0609(4) -0.0052(3) -0.0309(3) -0.0081(3)
S2 0.0382(3) 0.0921(5) 0.0735(4) -0.0197(3) -0.0125(3) -0.0184(3)
S3 0.0592(4) 0.0803(4) 0.0587(3) -0.0253(3) -0.0242(3) -0.0044(3)
N1 0.0493(10) 0.0643(11) 0.0561(11) -0.0028(9) -0.0177(8) -0.0190(9)
N2 0.0626(12) 0.0816(14) 0.0638(12) -0.0034(11) -0.0293(10) -0.0217(11)
C3 0.0617(14) 0.0739(15) 0.0570(13) -0.0101(12) -0.0208(11) -0.0211(11)
C3A 0.0462(11) 0.0539(12) 0.0504(11) -0.0161(9) -0.0115(9) -0.0130(9)
C4 0.0495(11) 0.0458(11) 0.0522(12) -0.0187(9) -0.0088(9) -0.0097(9)
N5 0.0510(10) 0.0470(9) 0.0531(10) -0.0108(8) -0.0126(8) -0.0089(8)
C6 0.0502(11) 0.0456(11) 0.0518(11) -0.0169(9) -0.0152(9) -0.0044(9)
N7 0.0492(10) 0.0528(10) 0.0487(10) -0.0108(8) -0.0120(8) -0.0110(8)
C7A 0.0408(10) 0.0513(11) 0.0525(11) -0.0121(9) -0.0120(9) -0.0109(9)
C8 0.0460(12) 0.0664(14) 0.0607(13) -0.0051(10) -0.0127(10) -0.0164(11)
C9 0.0639(14) 0.0651(14) 0.0531(13) -0.0096(11) -0.0107(11) -0.0121(11)
C10 0.0580(13) 0.0583(13) 0.0570(13) -0.0153(10) -0.0152(10) -0.0084(10)
C11 0.0776(16) 0.0595(14) 0.0526(13) -0.0140(12) -0.0123(12) -0.0037(10)
C12 0.0740(15) 0.0499(12) 0.0544(13) -0.0051(11) -0.0245(11) -0.0046(10)
N13 0.0583(11) 0.0529(10) 0.0528(10) -0.0149(8) -0.0072(8) -0.0163(8)
C14 0.0711(16) 0.0722(15) 0.0566(14) -0.0236(13) -0.0063(12) -0.0198(12)
C15 0.098(2) 0.122(3) 0.080(2) -0.017(2) -0.0018(17) -0.0565(19)
C16 0.086(2) 0.093(2) 0.090(2) 0.0027(17) -0.0020(17) -0.0413(17)
C17 0.0706(16) 0.0509(13) 0.0736(16) -0.0043(11) -0.0089(13) -0.0180(11)
C18 0.109(2) 0.096(2) 0.0755(18) -0.0083(18) -0.0412(17) -0.0342(16)
N1' 0.0545(10) 0.0570(10) 0.0579(11) -0.0184(8) -0.0180(9) -0.0067(8)
N2' 0.0535(10) 0.0469(9) 0.0540(10) -0.0047(8) -0.0202(8) -0.0087(8)
C3' 0.0436(11) 0.0489(11) 0.0655(13) -0.0020(9) -0.0218(10) -0.0149(10)
C3'A 0.0371(10) 0.0436(10) 0.0579(12) -0.0033(8) -0.0157(9) -0.0135(9)
C4' 0.0350(10) 0.0460(11) 0.0623(13) -0.0033(8) -0.0128(9) -0.0153(9)
N5' 0.0405(9) 0.0526(10) 0.0576(10) -0.0107(7) -0.0135(8) -0.0108(8)
C6' 0.0432(11) 0.0465(11) 0.0584(12) -0.0100(9) -0.0164(9) -0.0118(9)
C7'A 0.0452(11) 0.0414(10) 0.0549(12) -0.0105(8) -0.0145(9) -0.0084(9)
N7' 0.0481(10) 0.0583(10) 0.0556(10) -0.0202(8) -0.0171(8) -0.0071(8)
C19 0.0522(14) 0.105(2) 0.0798(18) -0.0300(14) -0.0112(13) -0.0035(15)
C20 0.0601(16) 0.129(3) 0.0815(18) -0.0391(16) -0.0287(14) -0.0141(17)

loop_
_atom_type_symbol
_atom_type_description
_atom_type_scat_dispersion_real
_atom_type_scat_dispersion_imag
_atom_type_scat_source
C C 0.0033 0.0016 'International Tables Vol C Tables 4.2.6.8 and 6.1.1.4'
H H 0.0000 0.0000 'International Tables Vol C Tables 4.2.6.8 and 6.1.1.4'
N N 0.0061 0.0033 'International Tables Vol C Tables 4.2.6.8 and 6.1.1.4'
S S 0.1246 0.1234 'International Tables Vol C Tables 4.2.6.8 and 6.1.1.4'

loop_
_geom_angle_atom_site_label_1
_geom_angle_atom_site_label_2
_geom_angle_atom_site_label_3
_geom_angle
C6 S1 C18 102.28(12)
C4' S2 C19 102.53(12)
C6' S3 C20 101.60(12)
C7A N1 N2 111.00(18)
C7A N1 C8 129.12(19)
N2 N1 C8 119.86(18)
C3 N2 N1 105.73(18)
N2 C3 C3A 111.8(2)
N2 C3 H3 124.1
C3A C3 H3 124.1
C7A C3A C3 104.15(19)
C7A C3A C4 115.58(19)
C3 C3A C4 140.3(2)
N13 C4 N5 117.85(19)
N13 C4 C3A 123.5(2)
N5 C4 C3A 118.63(19)
C6 N5 C4 118.02(18)
N7 C6 N5 130.12(19)
N7 C6 S1 118.93(16)
N5 C6 S1 110.95(15)
C6 N7 C7A 110.54(18)
N1 C7A N7 125.61(19)
N1 C7A C3A 107.28(18)
N7 C7A C3A 127.10(19)
N1 C8 C9 112.86(19)
N1 C8 H8A 109.0
C9 C8 H8A 109.0
N1 C8 H8B 109.0
C9 C8 H8B 109.0
H8A C8 H8B 107.8
C8 C9 C10 111.3(2)
C8 C9 H9A 109.4
C10 C9 H9A 109.4
C8 C9 H9B 109.4
C10 C9 H9B 109.4
H9A C9 H9B 108.0
C11 C10 C9 113.2(2)
C11 C10 H10A 108.9
C9 C10 H10A 108.9
C11 C10 H10B 108.9
C9 C10 H10B 108.9
H10A C10 H10B 107.8
C10 C11 C12 114.0(2)
C10 C11 H11A 108.8
C12 C11 H11A 108.8
C10 C11 H11B 108.8
C12 C11 H11B 108.8
H11A C11 H11B 107.7
N2' C12 C11 111.95(18)
N2' C12 H12A 109.2
C11 C12 H12A 109.2
N2' C12 H12B 109.2
C11 C12 H12B 109.2
H12A C12 H12B 107.9
C4 N13 C14 124.47(19)
C4 N13 C17 122.7(2)
C14 N13 C17 112.16(18)
N13 C14 C15 102.5(2)
N13 C14 H14A 111.3
C15 C14 H14A 111.3
N13 C14 H14B 111.3
C15 C14 H14B 111.3
H14A C14 H14B 109.2
C16 C15 C14 103.9(2)
C16 C15 H15A 111.0
C14 C15 H15A 111.0
C16 C15 H15B 111.0
C14 C15 H15B 111.0
H15A C15 H15B 109.0
C15 C16 C17 103.1(3)
C15 C16 H16A 111.2
C17 C16 H16A 111.2
C15 C16 H16B 111.2
C17 C16 H16B 111.2
H16A C16 H16B 109.1
N13 C17 C16 103.3(2)
N13 C17 H17A 111.1
C16 C17 H17A 111.1
N13 C17 H17B 111.1
C16 C17 H17B 111.1
H17A C17 H17B 109.1
S1 C18 H18A 109.5
S1 C18 H18B 109.5
H18A C18 H18B 109.5
S1 C18 H18C 109.5
H18A C18 H18C 109.5
H18B C18 H18C 109.5
C7'A N1' N2' 103.07(17)
C3' N2' N1' 114.19(18)
C3' N2' C12 126.7(2)
N1' N2' C12 119.04(19)
N2' C3' C3'A 106.11(18)
N2' C3' H3' 126.9
C3'A C3' H3' 126.9
C3' C3'A C4' 138.83(19)
C3' C3'A C7'A 104.44(18)
C4' C3'A C7'A 116.71(18)
N5' C4' C3'A 120.64(18)
N5' C4' S2 121.23(16)
C3'A C4' S2 118.13(16)
C4' N5' C6' 116.62(18)
N7' C6' N5' 129.55(19)
N7' C6' S3 119.40(15)
N5' C6' S3 111.04(15)
N1' C7'A N7' 124.50(19)
N1' C7'A C3'A 112.18(18)
N7' C7'A C3'A 123.30(19)
C6' N7' C7'A 113.09(17)
S2 C19 H19A 109.5
S2 C19 H19B 109.5
H19A C19 H19B 109.5
S2 C19 H19C 109.5
H19A C19 H19C 109.5
H19B C19 H19C 109.5
S3 C20 H20A 109.5
S3 C20 H20B 109.5
H20A C20 H20B 109.5
S3 C20 H20C 109.5
H20A C20 H20C 109.5
H20B C20 H20C 109.5

loop_
_geom_bond_atom_site_label_1
_geom_bond_atom_site_label_2
_geom_bond_site_symmetry_2
_geom_bond_distance
_geom_bond_publ_flag
S1 C6 . 1.765(2) ?
S1 C18 . 1.788(3) ?
S2 C4' . 1.745(2) ?
S2 C19 . 1.790(3) ?
S3 C6' . 1.758(2) ?
S3 C20 . 1.788(3) ?
N1 C7A . 1.352(3) ?
N1 N2 . 1.367(3) ?
N1 C8 . 1.444(3) ?
N2 C3 . 1.313(3) ?
C3 C3A . 1.410(3) ?
C3 H3 . 0.9300 ?
C3A C7A . 1.389(3) ?
C3A C4 . 1.425(3) ?
C4 N13 . 1.332(3) ?
C4 N5 . 1.348(3) ?
N5 C6 . 1.337(3) ?
C6 N7 . 1.324(3) ?
N7 C7A . 1.354(3) ?
C8 C9 . 1.503(3) ?
C8 H8A . 0.9700 ?
C8 H8B . 0.9700 ?
C9 C10 . 1.524(3) ?
C9 H9A . 0.9700 ?
C9 H9B . 0.9700 ?
C10 C11 . 1.502(3) ?
C10 H10A . 0.9700 ?
C10 H10B . 0.9700 ?
C11 C12 . 1.512(3) ?
C11 H11A . 0.9700 ?
C11 H11B . 0.9700 ?
C12 N2' . 1.460(3) ?
C12 H12A . 0.9700 ?
C12 H12B . 0.9700 ?
N13 C14 . 1.450(3) ?
N13 C17 . 1.466(3) ?
C14 C15 . 1.524(4) ?
C14 H14A . 0.9700 ?
C14 H14B . 0.9700 ?
C15 C16 . 1.498(5) ?
C15 H15A . 0.9700 ?
C15 H15B . 0.9700 ?
C16 C17 . 1.511(4) ?
C16 H16A . 0.9700 ?
C16 H16B . 0.9700 ?
C17 H17A . 0.9700 ?
C17 H17B . 0.9700 ?
C18 H18A . 0.9600 ?
C18 H18B . 0.9600 ?
C18 H18C . 0.9600 ?
N1' C7'A . 1.331(3) ?
N1' N2' . 1.365(2) ?
N2' C3' . 1.331(3) ?
C3' C3'A . 1.388(3) ?
C3' H3' . 0.9300 ?
C3'A C4' . 1.412(3) ?
C3'A C7'A . 1.413(3) ?
C4' N5' . 1.315(3) ?
N5' C6' . 1.373(3) ?
C6' N7' . 1.304(3) ?
C7'A N7' . 1.362(3) ?
C19 H19A . 0.9600 ?
C19 H19B . 0.9600 ?
C19 H19C . 0.9600 ?
C20 H20A . 0.9600 ?
C20 H20B . 0.9600 ?
C20 H20C . 0.9600 ?

loop_
_geom_torsion_atom_site_label_1
_geom_torsion_atom_site_label_2
_geom_torsion_atom_site_label_3
_geom_torsion_atom_site_label_4
_geom_torsion
_geom_torsion_publ_flag
C7A N1 N2 C3 0.0(3) ?
C8 N1 N2 C3 179.0(2) ?
N1 N2 C3 C3A 0.1(3) ?
N2 C3 C3A C7A -0.3(3) ?
N2 C3 C3A C4 -179.4(2) ?
C7A C3A C4 N13 179.70(19) ?
C3 C3A C4 N13 -1.2(4) ?
C7A C3A C4 N5 0.0(3) ?
C3 C3A C4 N5 179.1(3) ?
N13 C4 N5 C6 -179.47(18) ?
C3A C4 N5 C6 0.3(3) ?
C4 N5 C6 N7 -0.2(3) ?
C4 N5 C6 S1 179.53(14) ?
C18 S1 C6 N7 -4.5(2) ?
C18 S1 C6 N5 175.72(17) ?
N5 C6 N7 C7A -0.2(3) ?
S1 C6 N7 C7A -179.87(14) ?
N2 N1 C7A N7 179.8(2) ?
C8 N1 C7A N7 1.0(4) ?
N2 N1 C7A C3A -0.2(2) ?
C8 N1 C7A C3A -179.1(2) ?
C6 N7 C7A N1 -179.6(2) ?
C6 N7 C7A C3A 0.4(3) ?
C3 C3A C7A N1 0.3(2) ?
C4 C3A C7A N1 179.69(17) ?
C3 C3A C7A N7 -179.8(2) ?
C4 C3A C7A N7 -0.4(3) ?
C7A N1 C8 C9 113.2(3) yes
N2 N1 C8 C9 -65.6(3) yes
N1 C8 C9 C10 170.11(19) yes
C8 C9 C10 C11 175.6(2) yes
C9 C10 C11 C12 177.9(2) yes
C10 C11 C12 N2' 58.0(3) yes
N5 C4 N13 C14 -179.7(2) ?
C3A C4 N13 C14 0.6(3) ?
N5 C4 N13 C17 -9.6(3) ?
C3A C4 N13 C17 170.6(2) ?
C4 N13 C14 C15 -176.3(2) ?
C17 N13 C14 C15 12.7(3) ?
N13 C14 C15 C16 -32.0(3) ?
C14 C15 C16 C17 39.4(3) ?
C4 N13 C17 C16 -159.9(2) ?
C14 N13 C17 C16 11.3(3) ?
C15 C16 C17 N13 -31.0(3) ?
C7'A N1' N2' C3' 0.1(2) ?
C7'A N1' N2' C12 -177.63(18) yes
C11 C12 N2' C3' -114.4(2) yes
C11 C12 N2' N1' 63.1(3) yes
N1' N2' C3' C3'A 0.3(2) ?
C12 N2' C3' C3'A 177.88(19) yes
N2' C3' C3'A C4' -178.8(2) ?
N2' C3' C3'A C7'A -0.6(2) ?
C3' C3'A C4' N5' 175.9(2) ?
C7'A C3'A C4' N5' -2.1(3) ?
C3' C3'A C4' S2 -4.1(4) ?
C7'A C3'A C4' S2 177.90(14) ?
C19 S2 C4' N5' -7.1(2) ?
C19 S2 C4' C3'A 172.93(18) ?
C3'A C4' N5' C6' 0.8(3) ?
S2 C4' N5' C6' -179.20(15) ?
C4' N5' C6' N7' 2.1(3) ?
C4' N5' C6' S3 -177.00(15) ?
C20 S3 C6' N7' -2.9(2) ?
C20 S3 C6' N5' 176.28(17) ?
N2' N1' C7'A N7' 177.85(19) ?
N2' N1' C7'A C3'A -0.5(2) ?
C3' C3'A C7'A N1' 0.7(2) ?
C4' C3'A C7'A N1' 179.39(18) ?
C3' C3'A C7'A N7' -177.67(19) ?
C4' C3'A C7'A N7' 1.0(3) ?
N5' C6' N7' C7'A -3.1(3) ?
S3 C6' N7' C7'A 175.91(15) ?
N1' C7'A N7' C6' -176.8(2) ?
C3'A C7'A N7' C6' 1.4(3) ?

loop_
_cod_related_entry_id
_cod_related_entry_database
_cod_related_entry_code
1 ChemSpider 21134681
